data_2217156
loop_
_publ_author_name
'Di-Chang Zhong'
'Gui-Quan Guo'
'Xiao-Hua Zuo'
'Ji-Hua Deng'
'Lin Yuan'
'Rong-Hua Zhu'

_publ_section_title
;
 Bis(2-aminopyridine-\k<i>N</i>^1^)bis(benzoato-\k<i>O</i>)cobalt(II)
;
_journal_coeditor_code KP2149
_journal_issue 1
_journal_name_full 'Acta Crystallographica Section E'
_journal_page_first m88
_journal_page_last m89
_journal_paper_doi 10.1107/S1600536807063933
_journal_volume 64
_journal_year 2008
_chemical_formula_iupac '[Co (C7 H5 O2)2 (C5 H6 N2)2]'
_chemical_formula_moiety 'C24 H22 Co N4 O4'
_chemical_formula_sum 'C24 H22 Co N4 O4'
_chemical_formula_weight 489.39
_chemical_name_systematic
;
Bis(2-aminopyridine-\kN^1^)bis(benzoato-\kO)cobalt(II)
;
_space_group_IT_number 14
_symmetry_cell_setting monoclinic
_symmetry_space_group_name_Hall '-P 2yn'
_symmetry_space_group_name_H-M 'P 1 21/n 1'
_atom_sites_solution_hydrogens geom
_atom_sites_solution_primary direct
_atom_sites_solution_secondary difmap
_audit_creation_method SHELXL-97
_cell_angle_alpha 90.00
_cell_angle_beta 96.7650(10)
_cell_angle_gamma 90.00
_cell_formula_units_Z 4
_cell_length_a 9.0230(9)
_cell_length_b 11.3787(12)
_cell_length_c 22.451(2)
_cell_measurement_reflns_used 7256
_cell_measurement_temperature 296(2)
_cell_measurement_theta_max 27.18
_cell_measurement_theta_min 2.35
_cell_volume 2289.0(4)
_computing_cell_refinement 'APEX2 (Bruker, 2004)'
_computing_data_collection 'APEX2 (Bruker, 2004)'
_computing_data_reduction 'SAINT (Bruker, 2004)'
_computing_molecular_graphics 'SHELXTL (Sheldrick, 1997b)'
_computing_publication_material 'SHELXTL (Sheldrick, 1997b)'
_computing_structure_refinement 'SHELXL97 (Sheldrick, 1997a)'
_computing_structure_solution 'SHELXS97 (Sheldrick, 1997a)'
_diffrn_ambient_temperature 296(2)
_diffrn_measured_fraction_theta_full 0.990
_diffrn_measured_fraction_theta_max 0.990
_diffrn_measurement_device_type 'Bruker APEXII CCD area-detector'
_diffrn_measurement_method 'phi and omega scans'
_diffrn_radiation_monochromator graphite
_diffrn_radiation_source 'fine-focus sealed tube'
_diffrn_radiation_type MoK\a
_diffrn_radiation_wavelength 0.71073
_diffrn_reflns_av_R_equivalents 0.0271
_diffrn_reflns_av_sigmaI/netI 0.0250
_diffrn_reflns_limit_h_max 11
_diffrn_reflns_limit_h_min -11
_diffrn_reflns_limit_k_max 14
_diffrn_reflns_limit_k_min -14
_diffrn_reflns_limit_l_max 25
_diffrn_reflns_limit_l_min -29
_diffrn_reflns_number 19674
_diffrn_reflns_theta_full 27.65
_diffrn_reflns_theta_max 27.65
_diffrn_reflns_theta_min 1.83
_exptl_absorpt_coefficient_mu 0.788
_exptl_absorpt_correction_T_max 0.835
_exptl_absorpt_correction_T_min 0.770
_exptl_absorpt_correction_type multi-scan
_exptl_absorpt_process_details '(SADABS; Sheldrick, 1996)'
_exptl_crystal_colour purple
_exptl_crystal_density_diffrn 1.420
_exptl_crystal_density_method 'not measured'
_exptl_crystal_description block
_exptl_crystal_F_000 1012
_exptl_crystal_size_max 0.36
_exptl_crystal_size_mid 0.28
_exptl_crystal_size_min 0.22
_refine_diff_density_max 0.321
_refine_diff_density_min -0.267
_refine_ls_extinction_method none
_refine_ls_goodness_of_fit_ref 1.053
_refine_ls_hydrogen_treatment constr
_refine_ls_matrix_type full
_refine_ls_number_parameters 298
_refine_ls_number_reflns 5288
_refine_ls_number_restraints 357
_refine_ls_restrained_S_all 1.164
_refine_ls_R_factor_all 0.0476
_refine_ls_R_factor_gt 0.0340
_refine_ls_shift/su_max 0.050
_refine_ls_shift/su_mean 0.003
_refine_ls_structure_factor_coef Fsqd
_refine_ls_weighting_details 'calc w=1/[\s^2^(Fo^2^)+(0.0416P)^2^+0.6259P] where P=(Fo^2^+2Fc^2^)/3'
_refine_ls_weighting_scheme calc
_refine_ls_wR_factor_gt 0.0844
_refine_ls_wR_factor_ref 0.0922
_reflns_number_gt 4198
_reflns_number_total 5288
_reflns_threshold_expression >2sigma(I)
_cod_data_source_file kp2149.cif
_cod_data_source_block I
_cod_depositor_comments
;
The following automatic conversions were performed:
'_symmetry_cell_setting' value 'Monoclinic' changed to 'monoclinic'
according to '/home/saulius/struct/CIF-dictionaries/cif_core.dic'
dictionary named 'cif_core.dic' version 2.4.1 from
2010-06-29.

'_geom_hbond_publ_flag' value 'Y' changed to 'y' according to
'/home/saulius/struct/CIF-dictionaries/cif_core.dic' dictionary named
'cif_core.dic' version 2.4.1 from 2010-06-29 (3 times).

Automatic conversion script
Id: cif_fix_enum 1527 2010-12-29 10:47:43Z saulius 

The following automatic conversions were performed:

'_symmetry_cell_setting' value 'Monoclinic' changed to 'monoclinic'
according to /home/saulius/struct/CIF-dictionaries/cif_core.dic
dictionary named 'cif_core.dic' version 2.4.1 from
2010-06-29.

'_geom_hbond_publ_flag' value 'Y' changed to 'y'
according to /home/saulius/struct/CIF-dictionaries/cif_core.dic
dictionary named 'cif_core.dic' version 2.4.1 from 2010-06-29 (3
times).

Automatic conversion script
Id: cif_fix_values 1715 2011-07-08 13:25:40Z adriana 
;
_cod_original_cell_volume 2288.9(4)
_cod_original_sg_symbol_Hall '-P 2yn '
_cod_original_sg_symbol_H-M 'P 21/n'
_cod_database_code 2217156
_cod_database_fobs_code 2217156

loop_
_symmetry_equiv_pos_as_xyz
'x, y, z'
'-x+1/2, y+1/2, -z+1/2'
'-x, -y, -z'
'x-1/2, -y-1/2, z-1/2'

loop_
_atom_site_type_symbol
_atom_site_label
_atom_site_fract_x
_atom_site_fract_y
_atom_site_fract_z
_atom_site_U_iso_or_equiv
_atom_site_adp_type
_atom_site_calc_flag
_atom_site_refinement_flags
_atom_site_occupancy
Co Co1 0.29899(3) 0.42895(2) 0.123207(11) 0.04251(10) Uani d U 1
N N1 0.37446(18) 0.31734(14) 0.05834(7) 0.0434(4) Uani d U 1
N N2 0.3314(2) 0.44408(15) -0.02241(8) 0.0520(4) Uani d . 1
H H2A 0.2773 0.4869 -0.0019 0.062 Uiso calc R 1
H H2B 0.3439 0.4640 -0.0584 0.062 Uiso calc R 1
N N3 0.11106(18) 0.33308(14) 0.14242(7) 0.0429(4) Uani d U 1
N N4 0.2282(2) 0.2407(2) 0.22706(9) 0.0745(6) Uani d . 1
H H4A 0.3108 0.2736 0.2208 0.089 Uiso calc R 1
H H4B 0.2254 0.1949 0.2574 0.089 Uiso calc R 1
O O1 0.1750(2) 0.55468(13) 0.06636(7) 0.0651(5) Uani d U 1
O O2 0.2427(2) 0.60479(15) 0.15868(8) 0.0698(5) Uani d U 1
O O3 0.54634(19) 0.51020(15) 0.13357(6) 0.0602(4) Uani d U 1
O O4 0.45109(17) 0.39318(15) 0.19532(6) 0.0566(4) Uani d U 1
C C1 0.5594(2) 0.45573(18) 0.18175(9) 0.0444(4) Uani d U 1
C C2 0.6981(2) 0.4610(2) 0.22510(10) 0.0504(5) Uani d U 1
C C3 0.7083(3) 0.3990(3) 0.27797(11) 0.0690(7) Uani d U 1
H H3 0.6284 0.3539 0.2875 0.083 Uiso calc R 1
C C4 0.8401(4) 0.4045(3) 0.31715(15) 0.0957(10) Uani d U 1
H H4 0.8483 0.3637 0.3533 0.115 Uiso calc R 1
C C5 0.9565(4) 0.4697(4) 0.30237(19) 0.1039(11) Uani d U 1
H H5 1.0446 0.4716 0.3284 0.125 Uiso calc R 1
C C6 0.9476(3) 0.5316(4) 0.2510(2) 0.1015(11) Uani d U 1
H H6 1.0283 0.5765 0.2421 0.122 Uiso calc R 1
C C7 0.8173(3) 0.5283(3) 0.21134(14) 0.0760(7) Uani d U 1
H H7 0.8102 0.5710 0.1758 0.091 Uiso calc R 1
C C8 0.1784(2) 0.62950(18) 0.10788(10) 0.0520(5) Uani d U 1
C C9 0.1044(2) 0.74580(18) 0.09538(10) 0.0499(5) Uani d U 1
C C10 0.1555(3) 0.8438(2) 0.12792(12) 0.0667(6) Uani d U 1
H H10 0.2364 0.8373 0.1575 0.080 Uiso calc R 1
C C11 0.0872(4) 0.9512(2) 0.11675(15) 0.0842(8) Uani d U 1
H H11 0.1236 1.0173 0.1381 0.101 Uiso calc R 1
C C12 -0.0346(4) 0.9607(3) 0.07410(16) 0.0886(9) Uani d U 1
H H12 -0.0813 1.0331 0.0670 0.106 Uiso calc R 1
C C13 -0.0872(4) 0.8644(3) 0.04219(15) 0.0880(8) Uani d U 1
H H13 -0.1706 0.8709 0.0138 0.106 Uiso calc R 1
C C14 -0.0171(3) 0.7572(2) 0.05190(12) 0.0696(7) Uani d U 1
H H14 -0.0515 0.6923 0.0292 0.084 Uiso calc R 1
C C15 -0.0147(2) 0.3464(2) 0.10357(10) 0.0529(5) Uani d U 1
H H15 -0.0106 0.3956 0.0707 0.063 Uiso calc R 1
C C16 -0.1465(3) 0.2924(2) 0.10970(12) 0.0634(6) Uani d U 1
H H16 -0.2295 0.3033 0.0815 0.076 Uiso calc R 1
C C17 -0.1537(3) 0.2207(2) 0.15906(12) 0.0643(6) Uani d U 1
H H17 -0.2426 0.1834 0.1648 0.077 Uiso calc R 1
C C18 -0.0309(3) 0.2052(2) 0.19887(11) 0.0594(6) Uani d U 1
H H18 -0.0353 0.1578 0.2324 0.071 Uiso calc R 1
C C19 0.1036(2) 0.26105(18) 0.18948(9) 0.0479(5) Uani d U 1
C C20 0.3961(2) 0.34636(17) 0.00178(8) 0.0426(4) Uani d U 1
C C21 0.4848(3) 0.27532(19) -0.03144(10) 0.0532(5) Uani d U 1
H H21 0.5028 0.2980 -0.0697 0.064 Uiso calc R 1
C C22 0.5438(3) 0.1739(2) -0.00744(11) 0.0610(6) Uani d U 1
H H22 0.6025 0.1268 -0.0291 0.073 Uiso calc R 1
C C23 0.5157(3) 0.1407(2) 0.05002(11) 0.0614(6) Uani d U 1
H H23 0.5525 0.0704 0.0669 0.074 Uiso calc R 1
C C24 0.4331(3) 0.21426(19) 0.08048(10) 0.0548(5) Uani d U 1
H H24 0.4156 0.1926 0.1190 0.066 Uiso calc R 1

loop_
_atom_site_aniso_label
_atom_site_aniso_U_11
_atom_site_aniso_U_22
_atom_site_aniso_U_33
_atom_site_aniso_U_12
_atom_site_aniso_U_13
_atom_site_aniso_U_23
Co1 0.04193(16) 0.05067(17) 0.03496(15) -0.00377(11) 0.00463(10) 0.00284(11)
N1 0.0453(9) 0.0461(9) 0.0388(8) -0.0058(7) 0.0051(7) 0.0010(7)
N2 0.0644(11) 0.0542(10) 0.0393(9) 0.0026(8) 0.0141(8) 0.0041(7)
N3 0.0430(9) 0.0459(9) 0.0404(8) -0.0037(7) 0.0080(7) -0.0016(7)
N4 0.0630(13) 0.0910(16) 0.0676(13) -0.0130(11) 0.0000(10) 0.0383(12)
O1 0.0964(13) 0.0450(8) 0.0594(10) -0.0035(8) 0.0324(9) -0.0087(7)
O2 0.0713(11) 0.0598(10) 0.0745(11) 0.0096(8) -0.0071(9) -0.0133(9)
O3 0.0701(10) 0.0665(10) 0.0455(8) -0.0001(8) 0.0132(7) 0.0081(7)
O4 0.0462(8) 0.0740(10) 0.0483(8) -0.0136(7) 0.0003(6) 0.0080(7)
C1 0.0448(11) 0.0493(10) 0.0399(10) 0.0008(8) 0.0088(8) -0.0041(8)
C2 0.0403(10) 0.0578(12) 0.0537(12) 0.0024(9) 0.0082(9) -0.0181(10)
C3 0.0601(14) 0.0847(16) 0.0591(14) 0.0156(12) -0.0058(11) -0.0075(12)
C4 0.083(2) 0.119(2) 0.0781(18) 0.0320(18) -0.0214(16) -0.0218(17)
C5 0.0558(17) 0.136(3) 0.113(2) 0.0282(18) -0.0207(17) -0.062(2)
C6 0.0519(15) 0.125(2) 0.128(3) -0.0153(16) 0.0137(17) -0.060(2)
C7 0.0550(14) 0.0890(17) 0.0862(17) -0.0142(13) 0.0174(13) -0.0327(15)
C8 0.0520(12) 0.0452(11) 0.0625(13) -0.0078(9) 0.0225(10) -0.0096(10)
C9 0.0507(12) 0.0462(10) 0.0556(12) -0.0041(9) 0.0179(9) -0.0073(9)
C10 0.0746(16) 0.0515(12) 0.0732(15) -0.0025(11) 0.0052(12) -0.0129(11)
C11 0.108(2) 0.0492(13) 0.097(2) 0.0020(14) 0.0172(18) -0.0177(13)
C12 0.098(2) 0.0639(16) 0.106(2) 0.0221(15) 0.0193(18) 0.0063(16)
C13 0.0807(19) 0.0802(19) 0.100(2) 0.0087(15) -0.0046(16) 0.0101(16)
C14 0.0707(16) 0.0606(14) 0.0754(16) -0.0063(12) -0.0003(13) -0.0067(12)
C15 0.0504(12) 0.0540(12) 0.0530(12) -0.0063(9) 0.0013(9) 0.0007(10)
C16 0.0467(12) 0.0608(13) 0.0809(16) -0.0081(10) -0.0001(11) -0.0041(12)
C17 0.0498(13) 0.0555(13) 0.0900(17) -0.0121(10) 0.0191(12) -0.0067(12)
C18 0.0655(14) 0.0483(11) 0.0686(14) -0.0083(10) 0.0257(12) 0.0039(10)
C19 0.0511(11) 0.0451(10) 0.0495(11) -0.0017(9) 0.0146(9) -0.0001(9)
C20 0.0412(10) 0.0454(10) 0.0412(9) -0.0104(8) 0.0050(8) -0.0040(8)
C21 0.0579(13) 0.0544(12) 0.0493(11) -0.0079(10) 0.0151(9) -0.0079(9)
C22 0.0602(14) 0.0558(13) 0.0685(14) -0.0024(10) 0.0141(11) -0.0156(11)
C23 0.0654(14) 0.0489(12) 0.0683(14) 0.0016(10) 0.0015(11) -0.0004(11)
C24 0.0614(13) 0.0525(12) 0.0503(12) -0.0043(10) 0.0058(10) 0.0039(10)

loop_
_atom_type_symbol
_atom_type_description
_atom_type_scat_dispersion_real
_atom_type_scat_dispersion_imag
_atom_type_scat_source
C C 0.0033 0.0016 'International Tables Vol C Tables 4.2.6.8 and 6.1.1.4'
H H 0.0000 0.0000 'International Tables Vol C Tables 4.2.6.8 and 6.1.1.4'
N N 0.0061 0.0033 'International Tables Vol C Tables 4.2.6.8 and 6.1.1.4'
O O 0.0106 0.0060 'International Tables Vol C Tables 4.2.6.8 and 6.1.1.4'
Co Co 0.3494 0.9721 'International Tables Vol C Tables 4.2.6.8 and 6.1.1.4'

loop_
_geom_angle_atom_site_label_1
_geom_angle_atom_site_label_2
_geom_angle_atom_site_label_3
_geom_angle
_geom_angle_publ_flag
O4 Co1 N3 102.55(6) y
O4 Co1 N1 100.77(7) y
N3 Co1 N1 99.40(6) y
O4 Co1 O1 149.63(7) ?
N3 Co1 O1 95.25(7) y
N1 Co1 O1 100.34(6) y
O4 Co1 O2 93.20(7) y
N3 Co1 O2 99.72(7) y
N1 Co1 O2 153.21(7) y
O1 Co1 O2 59.31(6) y
O4 Co1 O3 57.88(5) y
N3 Co1 O3 160.43(6) y
N1 Co1 O3 85.79(6) y
O1 Co1 O3 102.40(6) y
O2 Co1 O3 82.44(6) y
C20 N1 C24 117.60(18) ?
C20 N1 Co1 126.75(13) ?
C24 N1 Co1 114.33(13) ?
C20 N2 H2A 120.0 ?
C20 N2 H2B 120.0 ?
H2A N2 H2B 120.0 ?
C19 N3 C15 117.26(17) ?
C19 N3 Co1 126.38(14) ?
C15 N3 Co1 116.35(13) ?
C19 N4 H4A 120.0 ?
C19 N4 H4B 120.0 ?
H4A N4 H4B 120.0 ?
C8 O1 Co1 92.57(15) ?
C8 O2 Co1 88.66(13) ?
C1 O3 Co1 83.32(13) ?
C1 O4 Co1 99.33(12) ?
O3 C1 O4 119.41(19) ?
O3 C1 C2 122.31(19) ?
O4 C1 C2 118.28(18) ?
C3 C2 C7 120.1(2) ?
C3 C2 C1 120.5(2) ?
C7 C2 C1 119.4(2) ?
C2 C3 C4 119.1(3) ?
C2 C3 H3 120.4 ?
C4 C3 H3 120.4 ?
C5 C4 C3 119.8(4) ?
C5 C4 H4 120.1 ?
C3 C4 H4 120.1 ?
C4 C5 C6 121.7(3) ?
C4 C5 H5 119.1 ?
C6 C5 H5 119.2 ?
C5 C6 C7 119.7(3) ?
C5 C6 H6 120.1 ?
C7 C6 H6 120.1 ?
C2 C7 C6 119.5(3) ?
C2 C7 H7 120.2 ?
C6 C7 H7 120.2 ?
O2 C8 O1 119.5(2) ?
O2 C8 C9 121.34(19) ?
O1 C8 C9 119.2(2) ?
C10 C9 C14 118.9(2) ?
C10 C9 C8 120.1(2) ?
C14 C9 C8 121.0(2) ?
C11 C10 C9 120.3(3) ?
C11 C10 H10 119.8 ?
C9 C10 H10 119.8 ?
C12 C11 C10 120.1(3) ?
C12 C11 H11 120.0 ?
C10 C11 H11 120.0 ?
C13 C12 C11 120.2(3) ?
C13 C12 H12 119.9 ?
C11 C12 H12 119.9 ?
C12 C13 C14 120.2(3) ?
C12 C13 H13 119.9 ?
C14 C13 H13 119.9 ?
C13 C14 C9 120.3(3) ?
C13 C14 H14 119.8 ?
C9 C14 H14 119.8 ?
N3 C15 C16 124.0(2) ?
N3 C15 H15 118.0 ?
C16 C15 H15 118.0 ?
C15 C16 C17 118.2(2) ?
C15 C16 H16 120.9 ?
C17 C16 H16 120.9 ?
C18 C17 C16 119.7(2) ?
C18 C17 H17 120.2 ?
C16 C17 H17 120.2 ?
C17 C18 C19 119.8(2) ?
C17 C18 H18 120.1 ?
C19 C18 H18 120.1 ?
N4 C19 N3 118.84(18) ?
N4 C19 C18 120.1(2) ?
N3 C19 C18 121.1(2) ?
N2 C20 N1 118.69(18) ?
N2 C20 C21 120.54(18) ?
N1 C20 C21 120.77(19) ?
C22 C21 C20 119.9(2) ?
C22 C21 H21 120.1 ?
C20 C21 H21 120.1 ?
C21 C22 C23 119.5(2) ?
C21 C22 H22 120.3 ?
C23 C22 H22 120.3 ?
C24 C23 C22 118.0(2) ?
C24 C23 H23 121.0 ?
C22 C23 H23 121.0 ?
C23 C24 N1 124.2(2) ?
C23 C24 H24 117.9 ?
N1 C24 H24 117.9 ?

loop_
_geom_bond_atom_site_label_1
_geom_bond_atom_site_label_2
_geom_bond_distance
_geom_bond_publ_flag
Co1 O4 2.0364(15) y
Co1 N3 2.1033(16) y
Co1 N1 2.1050(16) y
Co1 O1 2.1426(18) y
Co1 O2 2.2340(17) y
Co1 O3 2.4016(17) y
N1 C20 1.348(2) ?
N1 C24 1.357(3) ?
N2 C20 1.341(3) ?
N2 H2A 0.8600 ?
N2 H2B 0.8600 ?
N3 C19 1.345(3) ?
N3 C15 1.356(3) ?
N4 C19 1.344(3) ?
N4 H4A 0.8600 ?
N4 H4B 0.8600 ?
O1 C8 1.260(3) y
O2 C8 1.249(3) y
O3 C1 1.240(2) y
O4 C1 1.274(2) y
C1 C2 1.493(3) ?
C2 C3 1.375(3) ?
C2 C7 1.385(3) ?
C3 C4 1.395(4) ?
C3 H3 0.9300 ?
C4 C5 1.359(6) ?
C4 H4 0.9300 ?
C5 C6 1.345(5) ?
C5 H5 0.9300 ?
C6 C7 1.389(4) ?
C6 H6 0.9300 ?
C7 H7 0.9300 ?
C8 C9 1.494(3) ?
C9 C10 1.383(3) ?
C9 C14 1.386(3) ?
C10 C11 1.378(4) ?
C10 H10 0.9300 ?
C11 C12 1.374(4) ?
C11 H11 0.9300 ?
C12 C13 1.364(5) ?
C12 H12 0.9300 ?
C13 C14 1.379(4) ?
C13 H13 0.9300 ?
C14 H14 0.9300 ?
C15 C16 1.360(3) ?
C15 H15 0.9300 ?
C16 C17 1.384(4) ?
C16 H16 0.9300 ?
C17 C18 1.350(4) ?
C17 H17 0.9300 ?
C18 C19 1.408(3) ?
C18 H18 0.9300 ?
C20 C21 1.411(3) ?
C21 C22 1.355(3) ?
C21 H21 0.9300 ?
C22 C23 1.396(3) ?
C22 H22 0.9300 ?
C23 C24 1.358(3) ?
C23 H23 0.9300 ?
C24 H24 0.9300 ?

loop_
_geom_hbond_atom_site_label_D
_geom_hbond_atom_site_label_H
_geom_hbond_atom_site_label_A
_geom_hbond_site_symmetry_A
_geom_hbond_distance_DH
_geom_hbond_distance_HA
_geom_hbond_distance_DA
_geom_hbond_angle_DHA
_geom_hbond_publ_flag
N2 H2A O1 1_555 0.86 2.03 2.866(2) 163 y
N2 H2B O3 3_665 0.86 2.07 2.891(2) 158 y
N4 H4A O4 1_555 0.86 1.99 2.810(2) 160 y
N4 H4B O2 2_545 0.86 2.14 2.980(2) 167 y
